data_7225187
loop_
_publ_author_name
'Beldon, Patrick J.'
'Henke, Sebastian'
'Monserrat, Bartomeu'
'Tominaka, Satoshi'
'Stock, Norbert'
'Cheetham, Anthony K.'

_publ_section_title
;
 Transition metal coordination complexes of chrysazin
;
_journal_issue 27
_journal_name_full CrystEngComm
_journal_page_first 5121
_journal_paper_doi 10.1039/C5CE00792E
_journal_volume 18
_journal_year 2016
_chemical_formula_moiety 'C32 H24 Cu2 O10 S2'
_chemical_formula_sum 'C32 H24 Cu2 O10 S2'
_chemical_formula_weight 759.71
_chemical_name_systematic di(chrysazinato)-bis(dimethylsulfoxide)-di-copper(II)
_space_group_crystal_system orthorhombic
_space_group_IT_number 29
_space_group_name_Hall 'P 2c -2ac'
_space_group_name_H-M_alt 'P c a 21'
_symmetry_space_group_name_Hall 'P 2c -2ac'
_symmetry_space_group_name_H-M 'P c a 21'
_atom_sites_solution_hydrogens mixed
_audit_creation_date 2015-08-18
_audit_creation_method
;
Olex2 1.2
(compiled 2013.09.17 svn.r2790 for OlexSys, GUI svn.r4601)
;
_audit_update_record
;
2016-04-20 deposited with the CCDC.
2016-05-11 downloaded from the CCDC.
;
_cell_angle_alpha 90
_cell_angle_beta 90
_cell_angle_gamma 90
_cell_formula_units_Z 4
_cell_length_a 7.90242(16)
_cell_length_b 19.4909(4)
_cell_length_c 18.5266(4)
_cell_measurement_reflns_used 7029
_cell_measurement_temperature 119.95(10)
_cell_measurement_theta_max 67.7770
_cell_measurement_theta_min 2.2630
_cell_volume 2853.56(10)
_computing_cell_refinement
;
CrysAlisPro, Agilent Technologies,
Version 1.171.37.34i (release 04-08-2014 CrysAlis171 .NET)
(compiled Aug  4 2014,14:34:23)
;
_computing_data_collection
;
CrysAlisPro, Agilent Technologies,
Version 1.171.37.34i (release 04-08-2014 CrysAlis171 .NET)
(compiled Aug  4 2014,14:34:23)
;
_computing_data_reduction
;
CrysAlisPro, Agilent Technologies,
Version 1.171.37.34i (release 04-08-2014 CrysAlis171 .NET)
(compiled Aug  4 2014,14:34:23)
;
_computing_molecular_graphics
;
O. V. Dolomanov, L. J. Bourhis, R. J. Gildea, J. A. K. Howard and H. Puschmann,
OLEX2: a complete structure solution, refinement and analysis program.
J. Appl. Cryst. (2009). 42, 339-341.
;
_computing_publication_material
;
O. V. Dolomanov, L. J. Bourhis, R. J. Gildea, J. A. K. Howard and H. Puschmann,
OLEX2: a complete structure solution, refinement and analysis program.
J. Appl. Cryst. (2009). 42, 339-341.
;
_computing_structure_refinement
;
SHELX, G.M. Sheldrick, Acta Cryst.
(2008). A64, 112-122
;
_diffrn_ambient_environment N~2~
_diffrn_ambient_temperature 119.95(10)
_diffrn_detector 'CCD plate'
_diffrn_detector_area_resol_mean 8.0591
_diffrn_detector_type Eos
_diffrn_measured_fraction_theta_full 1.0000
_diffrn_measured_fraction_theta_max 0.8954
_diffrn_measurement_device 'four-circle diffractometer'
_diffrn_measurement_device_type 'Xcalibur, Eos, Gemini ultra'
_diffrn_measurement_method '\w scans'
_diffrn_orient_matrix_UB_11 0.0148906000
_diffrn_orient_matrix_UB_12 0.0026522000
_diffrn_orient_matrix_UB_13 -0.0828709000
_diffrn_orient_matrix_UB_21 0.1152213000
_diffrn_orient_matrix_UB_22 -0.0637528000
_diffrn_orient_matrix_UB_23 0.0015480000
_diffrn_orient_matrix_UB_31 -0.1564135000
_diffrn_orient_matrix_UB_32 -0.0467131000
_diffrn_orient_matrix_UB_33 -0.0067340000
_diffrn_radiation_monochromator mirror
_diffrn_radiation_probe x-ray
_diffrn_radiation_type 'Cu K\a'
_diffrn_radiation_wavelength 1.54184
_diffrn_reflns_av_R_equivalents 0.0307
_diffrn_reflns_av_unetI/netI 0.0324
_diffrn_reflns_Laue_measured_fraction_full 1.000
_diffrn_reflns_Laue_measured_fraction_max 0.997
_diffrn_reflns_limit_h_max 8
_diffrn_reflns_limit_h_min -9
_diffrn_reflns_limit_k_max 22
_diffrn_reflns_limit_k_min -23
_diffrn_reflns_limit_l_max 22
_diffrn_reflns_limit_l_min -21
_diffrn_reflns_number 12638
_diffrn_reflns_point_group_measured_fraction_full 0.912
_diffrn_reflns_point_group_measured_fraction_max 0.909
_diffrn_reflns_theta_full 67.684
_diffrn_reflns_theta_max 67.846
_diffrn_reflns_theta_min 2.267
_diffrn_source 'sealed X-ray tube'
_diffrn_source_type 'Enhance Ultra (Cu) X-ray Source'
_exptl_absorpt_coefficient_mu 3.758
_exptl_absorpt_correction_T_max 0.872
_exptl_absorpt_correction_T_min 0.550
_exptl_absorpt_correction_type analytical
_exptl_absorpt_process_details
;
CrysAlisPro, Agilent Technologies,
Version 1.171.37.34i (release 04-08-2014 CrysAlis171 .NET)
(compiled Aug  4 2014,14:34:23)
Analytical numeric absorption correction using a multifaceted crystal
            model based on expressions derived by R.C. Clark & J.S. Reid.
(Clark, R. C. & Reid, J. S. (1995). Acta Cryst. A51, 887-897)
Empirical absorption correction using spherical harmonics,
 implemented in SCALE3 ABSPACK scaling algorithm.
;
_exptl_crystal_colour black
_exptl_crystal_colour_primary black
_exptl_crystal_density_diffrn 1.768
_exptl_crystal_description plate
_exptl_crystal_F_000 1544
_exptl_crystal_size_max 0.2214
_exptl_crystal_size_mid 0.1789
_exptl_crystal_size_min 0.0371
_refine_diff_density_max 0.833
_refine_diff_density_min -0.466
_refine_diff_density_rms 0.076
_refine_ls_abs_structure_details
;
 Flack x determined using 1859 quotients [(I+)-(I-)]/[(I+)+(I-)]
 (Parsons, Flack and Wagner, Acta Cryst. B69 (2013) 249-259).
;
_refine_ls_abs_structure_Flack 0.023(14)
_refine_ls_extinction_method none
_refine_ls_goodness_of_fit_ref 1.055
_refine_ls_hydrogen_treatment mixed
_refine_ls_matrix_type full
_refine_ls_number_parameters 426
_refine_ls_number_reflns 4714
_refine_ls_number_restraints 15
_refine_ls_restrained_S_all 1.105
_refine_ls_R_factor_all 0.0402
_refine_ls_R_factor_gt 0.0378
_refine_ls_shift/su_max 0.000
_refine_ls_shift/su_mean 0.000
_refine_ls_structure_factor_coef Fsqd
_refine_ls_weighting_details 'w=1/[\s^2^(Fo^2^)+(0.0629P)^2^+1.6956P] where P=(Fo^2^+2Fc^2^)/3'
_refine_ls_weighting_scheme calc
_refine_ls_wR_factor_gt 0.0996
_refine_ls_wR_factor_ref 0.1019
_reflns_Friedel_coverage 0.759
_reflns_Friedel_fraction_full 0.817
_reflns_Friedel_fraction_max 0.813
_reflns_number_gt 4499
_reflns_number_total 4714
_reflns_threshold_expression 'I > 2\s(I)'
_cod_data_source_file c5ce00792e2.cif
_cod_data_source_block CuChrys-3
_cod_depositor_comments 'Adding full bibliography for 7225182--7225192.cif.'
_cod_database_code 7225187
_shelxl_version_number 2014/6
_chemical_oxdiff_formula 'Cu2 C32 H24 O10 S2'
_shelx_space_group_comment
;
The symmetry employed for this shelxl refinement is uniquely defined
by the following loop, which should always be used as a source of
symmetry information in preference to the above space-group names.
They are only intended as comments.
;
_reflns_odcompleteness_completeness 100.00
_reflns_odcompleteness_iscentric 1
_reflns_odcompleteness_theta 66.97
_olex2_refinement_description
;
1. Fixed Uiso
 At 1.2 times of:
  All C(H) groups
 At 1.5 times of:
  All C(H,H,H,H,H,H) groups
2. Restrained distances
 S1B-O9 \\sim S1A-O9
 with sigma of 0.02
 S1B-C30 \\sim S1B-C29 \\sim S1A-C30 \\sim S1A-C29
 with sigma of 0.02
 S2B-O10 \\sim S2A-O10
 with sigma of 0.02
 S2B-C32 \\sim S2A-C32 \\sim S2A-C31 \\sim S2B-C31
 with sigma of 0.02
3. Uiso/Uaniso restraints and constraints
Uanis(S1B) = Uanis(S1A)
Uanis(S2B) = Uanis(S2A)
4. Others
 Sof(H29D)=Sof(H29E)=Sof(H29F)=Sof(H30D)=Sof(H30E)=Sof(H30F)=Sof(S1B)=1-FVAR(1)
 Sof(H29A)=Sof(H29B)=Sof(H29C)=Sof(H30A)=Sof(H30B)=Sof(H30C)=Sof(S1A)=FVAR(1)
 Sof(H31D)=Sof(H31E)=Sof(H31F)=Sof(H32D)=Sof(H32E)=Sof(H32F)=Sof(S2B)=1-FVAR(2)
 Sof(H31A)=Sof(H31B)=Sof(H31C)=Sof(H32A)=Sof(H32B)=Sof(H32C)=Sof(S2A)=FVAR(2)
5.a Me refined with riding coordinates:
 C29(H29A,H29B,H29C), C29(H29D,H29E,H29F), C30(H30A,H30B,H30C), C30(H30D,H30E,
 H30F), C31(H31A,H31B,H31C), C31(H31D,H31E,H31F), C32(H32A,H32B,H32C), C32(H32D,
 H32E,H32F)
5.b Aromatic/amide H refined with riding coordinates:
 C3(H3), C4(H4), C12(H12), C13(H13), C14(H14), C16(H16), C17(H17), C18(H18),
 C26(H26), C27(H27), C28(H28)
;

loop_
_space_group_symop_operation_xyz
'x, y, z'
'-x, -y, z+1/2'
'-x+1/2, y, z+1/2'
'x+1/2, -y, z'

loop_
_atom_site_label
_atom_site_type_symbol
_atom_site_fract_x
_atom_site_fract_y
_atom_site_fract_z
_atom_site_U_iso_or_equiv
_atom_site_adp_type
_atom_site_occupancy
_atom_site_site_symmetry_order
_atom_site_calc_flag
_atom_site_refinement_flags_posn
_atom_site_refinement_flags_adp
_atom_site_refinement_flags_occupancy
_atom_site_disorder_assembly
_atom_site_disorder_group
Cu1 Cu 0.98533(10) 0.23042(4) 0.37522(5) 0.0289(2) Uani 1 1 d . . . . .
Cu2 Cu 0.85783(9) 0.25157(4) 0.22634(5) 0.02867(19) Uani 1 1 d . . . . .
O1 O 1.0893(6) 0.1549(2) 0.4187(2) 0.0365(9) Uani 1 1 d . . . . .
O2 O 0.9346(5) 0.1761(2) 0.2880(2) 0.0307(8) Uani 1 1 d . . . . .
O3 O 0.7802(6) 0.1901(2) 0.1565(2) 0.0354(9) Uani 1 1 d . . . . .
O4 O 0.8923(7) -0.1001(2) 0.2542(3) 0.0477(11) Uani 1 1 d . . . . .
O5 O 1.0790(6) 0.2933(2) 0.4405(2) 0.0374(10) Uani 1 1 d . . . . .
O6 O 0.9123(5) 0.3055(2) 0.3120(2) 0.0319(8) Uani 1 1 d . . . . .
O7 O 0.7262(5) 0.3231(2) 0.1893(2) 0.0334(9) Uani 1 1 d . . . . .
O8 O 0.8953(6) 0.5812(2) 0.3522(3) 0.0409(10) Uani 1 1 d . . . . .
O9 O 0.7187(7) 0.2178(3) 0.4112(3) 0.0595(15) Uani 1 1 d D . . . .
O10 O 1.0998(7) 0.2841(4) 0.1731(4) 0.0642(16) Uani 1 1 d D . . . .
C1 C 1.0761(7) 0.0914(3) 0.3998(3) 0.0293(11) Uani 1 1 d . . . . .
C2 C 1.1501(7) 0.0427(3) 0.4470(3) 0.0326(12) Uani 1 1 d . . . . .
H2 H 1.199(9) 0.055(4) 0.492(4) 0.039 Uiso 1 1 d . U . . .
C3 C 1.1437(7) -0.0266(3) 0.4341(3) 0.0343(13) Uani 1 1 d . . . . .
H3 H 1.1932 -0.0569 0.4667 0.041 Uiso 1 1 calc R U . . .
C4 C 1.0638(7) -0.0519(3) 0.3728(3) 0.0319(11) Uani 1 1 d . . . . .
H4 H 1.0612 -0.0989 0.3641 0.038 Uiso 1 1 calc R U . . .
C5 C 0.9893(7) -0.0076(3) 0.3253(3) 0.0271(11) Uani 1 1 d . . . . .
C6 C 0.9948(6) 0.0661(3) 0.3350(3) 0.0258(11) Uani 1 1 d . . . . .
C7 C 0.9241(7) 0.1095(3) 0.2807(3) 0.0259(10) Uani 1 1 d . . . . .
C8 C 0.8378(6) 0.0824(3) 0.2176(3) 0.0253(11) Uani 1 1 d . . . . .
C9 C 0.8173(7) 0.0091(3) 0.2110(3) 0.0281(12) Uani 1 1 d . . . . .
C10 C 0.9004(7) -0.0374(3) 0.2629(3) 0.0310(12) Uani 1 1 d . . . . .
C11 C 0.7657(7) 0.1239(3) 0.1620(3) 0.0308(11) Uani 1 1 d . . . . .
C12 C 0.6685(7) 0.0912(3) 0.1067(3) 0.0317(12) Uani 1 1 d . . . . .
H12 H 0.6182 0.1182 0.0712 0.038 Uiso 1 1 calc R U . . .
C13 C 0.6473(7) 0.0219(3) 0.1043(3) 0.0333(13) Uani 1 1 d . . . . .
H13 H 0.5811 0.0022 0.0683 0.040 Uiso 1 1 calc R U . . .
C14 C 0.7254(7) -0.0194(3) 0.1560(3) 0.0301(12) Uani 1 1 d . . . . .
H14 H 0.7149 -0.0668 0.1531 0.036 Uiso 1 1 calc R U . . .
C15 C 1.0667(7) 0.3593(3) 0.4404(3) 0.0310(12) Uani 1 1 d . . . . .
C16 C 1.1478(8) 0.3942(3) 0.4984(3) 0.0372(13) Uani 1 1 d . . . . .
H16 H 1.2067 0.3685 0.5324 0.045 Uiso 1 1 calc R U . . .
C17 C 1.1424(7) 0.4639(3) 0.5059(3) 0.0357(13) Uani 1 1 d . . . . .
H17 H 1.1961 0.4849 0.5448 0.043 Uiso 1 1 calc R U . . .
C18 C 1.0568(8) 0.5032(3) 0.4555(4) 0.0370(13) Uani 1 1 d . . . . .
H18 H 1.0527 0.5506 0.4610 0.044 Uiso 1 1 calc R U . . .
C19 C 0.9780(7) 0.4733(3) 0.3976(3) 0.0280(12) Uani 1 1 d . . . . .
C20 C 0.9790(7) 0.4001(3) 0.3876(3) 0.0282(12) Uani 1 1 d . . . . .
C21 C 0.9019(7) 0.3714(3) 0.3229(3) 0.0272(11) Uani 1 1 d . . . . .
C22 C 0.8121(7) 0.4136(3) 0.2719(3) 0.0279(11) Uani 1 1 d . . . . .
C23 C 0.8047(7) 0.4870(3) 0.2830(3) 0.0284(11) Uani 1 1 d . . . . .
C24 C 0.8923(7) 0.5187(3) 0.3454(3) 0.0308(12) Uani 1 1 d . . . . .
C25 C 0.7296(7) 0.3871(3) 0.2090(3) 0.0281(11) Uani 1 1 d . . . . .
C26 C 0.6379(7) 0.4330(3) 0.1638(3) 0.0299(11) Uani 1 1 d . . . . .
H26 H 0.5800 0.4154 0.1242 0.036 Uiso 1 1 calc R U . . .
C27 C 0.6324(7) 0.5016(3) 0.1766(3) 0.0305(12) Uani 1 1 d . . . . .
H27 H 0.5730 0.5304 0.1456 0.037 Uiso 1 1 calc R U . . .
C28 C 0.7170(7) 0.5288(3) 0.2369(3) 0.0316(12) Uani 1 1 d . . . . .
H28 H 0.7133 0.5758 0.2456 0.038 Uiso 1 1 calc R U . . .
C29 C 0.6489(12) 0.3106(4) 0.5127(5) 0.067(3) Uani 1 1 d D . . . .
H29A H 0.6207 0.3131 0.5631 0.101 Uiso 0.836(4) 1 calc R U P A 1
H29B H 0.7522 0.3353 0.5042 0.101 Uiso 0.836(4) 1 calc R U P A 1
H29C H 0.5594 0.3306 0.4847 0.101 Uiso 0.836(4) 1 calc R U P A 1
H29D H 0.5494 0.3360 0.5258 0.101 Uiso 0.164(4) 1 calc R U P A 2
H29E H 0.6847 0.2831 0.5529 0.101 Uiso 0.164(4) 1 calc R U P A 2
H29F H 0.7376 0.3420 0.4999 0.101 Uiso 0.164(4) 1 calc R U P A 2
C30 C 0.4710(11) 0.1954(5) 0.5003(6) 0.082(4) Uani 1 1 d D . . . .
H30A H 0.4407 0.1996 0.5502 0.122 Uiso 0.836(4) 1 calc R U P A 1
H30B H 0.3945 0.2220 0.4714 0.122 Uiso 0.836(4) 1 calc R U P A 1
H30C H 0.4644 0.1481 0.4861 0.122 Uiso 0.836(4) 1 calc R U P A 1
H30D H 0.3821 0.2205 0.5236 0.122 Uiso 0.164(4) 1 calc R U P A 2
H30E H 0.4227 0.1599 0.4708 0.122 Uiso 0.164(4) 1 calc R U P A 2
H30F H 0.5432 0.1751 0.5361 0.122 Uiso 0.164(4) 1 calc R U P A 2
C31 C 1.3511(8) 0.2660(3) 0.2668(4) 0.0394(14) Uani 1 1 d D . . . .
H31A H 1.4711 0.2718 0.2723 0.059 Uiso 0.886(4) 1 calc R U P B 1
H31B H 1.2932 0.2927 0.3026 0.059 Uiso 0.886(4) 1 calc R U P B 1
H31C H 1.3225 0.2185 0.2725 0.059 Uiso 0.886(4) 1 calc R U P B 1
H31D H 1.4370 0.2341 0.2813 0.059 Uiso 0.114(4) 1 calc R U P B 2
H31E H 1.4033 0.3082 0.2519 0.059 Uiso 0.114(4) 1 calc R U P B 2
H31F H 1.2765 0.2747 0.3066 0.059 Uiso 0.114(4) 1 calc R U P B 2
C32 C 1.3893(9) 0.2303(3) 0.1274(4) 0.0432(15) Uani 1 1 d D . . . .
H32A H 1.5096 0.2364 0.1301 0.065 Uiso 0.886(4) 1 calc R U P B 1
H32B H 1.3598 0.1861 0.1465 0.065 Uiso 0.886(4) 1 calc R U P B 1
H32C H 1.3536 0.2331 0.0780 0.065 Uiso 0.886(4) 1 calc R U P B 1
H32D H 1.4767 0.1982 0.1399 0.065 Uiso 0.114(4) 1 calc R U P B 2
H32E H 1.3373 0.2165 0.0829 0.065 Uiso 0.114(4) 1 calc R U P B 2
H32F H 1.4375 0.2751 0.1219 0.065 Uiso 0.114(4) 1 calc R U P B 2
S1A S 0.6753(3) 0.22483(10) 0.48775(11) 0.0432(5) Uani 0.836(4) 1 d D . P A 1
S2A S 1.2883(2) 0.29453(9) 0.17792(10) 0.0362(4) Uani 0.886(4) 1 d D . P B 1
S1B S 0.6038(14) 0.2578(5) 0.4395(5) 0.0432(5) Uani 0.164(4) 1 d D . P A 2
S2B S 1.2371(16) 0.2320(6) 0.1956(6) 0.0362(4) Uani 0.114(4) 1 d D . P B 2

loop_
_atom_site_aniso_label
_atom_site_aniso_U_11
_atom_site_aniso_U_22
_atom_site_aniso_U_33
_atom_site_aniso_U_23
_atom_site_aniso_U_13
_atom_site_aniso_U_12
Cu1 0.0387(4) 0.0233(4) 0.0247(4) -0.0010(3) -0.0032(3) -0.0024(3)
Cu2 0.0370(4) 0.0224(4) 0.0266(4) -0.0012(3) -0.0061(4) 0.0016(3)
O1 0.050(2) 0.030(2) 0.030(2) -0.0007(17) -0.0107(18) 0.0010(18)
O2 0.039(2) 0.0236(19) 0.030(2) -0.0027(15) -0.0053(16) -0.0009(16)
O3 0.057(3) 0.022(2) 0.0276(19) -0.0033(16) -0.0102(17) 0.0018(18)
O4 0.076(3) 0.023(2) 0.044(2) 0.0001(19) -0.011(2) -0.004(2)
O5 0.057(3) 0.027(2) 0.029(2) 0.0017(17) -0.0095(18) -0.0065(19)
O6 0.044(2) 0.021(2) 0.031(2) -0.0015(15) -0.0078(17) -0.0017(16)
O7 0.041(2) 0.0240(19) 0.035(2) -0.0017(16) -0.0085(17) 0.0037(17)
O8 0.045(2) 0.025(2) 0.053(3) -0.0064(19) -0.003(2) -0.0017(17)
O9 0.051(3) 0.064(3) 0.063(3) -0.028(3) 0.021(3) -0.017(3)
O10 0.036(2) 0.093(5) 0.064(3) 0.013(3) 0.007(2) 0.003(3)
C1 0.030(2) 0.028(3) 0.031(3) 0.000(2) 0.005(2) -0.001(2)
C2 0.039(3) 0.032(3) 0.027(3) 0.004(2) -0.001(2) 0.004(2)
C3 0.035(3) 0.034(3) 0.034(3) 0.008(2) 0.004(2) 0.004(2)
C4 0.035(3) 0.029(3) 0.032(3) 0.003(3) 0.008(2) 0.003(2)
C5 0.032(3) 0.022(3) 0.027(3) 0.001(2) 0.008(2) 0.001(2)
C6 0.026(2) 0.025(3) 0.027(3) 0.001(2) 0.005(2) 0.000(2)
C7 0.027(2) 0.023(3) 0.028(3) 0.000(2) 0.007(2) 0.0013(19)
C8 0.029(2) 0.023(3) 0.024(3) -0.003(2) 0.004(2) 0.0003(18)
C9 0.030(3) 0.024(3) 0.031(3) -0.001(2) 0.008(2) -0.001(2)
C10 0.036(3) 0.025(3) 0.032(3) 0.001(2) 0.006(2) 0.000(2)
C11 0.033(3) 0.029(3) 0.031(3) -0.004(2) 0.002(2) 0.003(2)
C12 0.033(3) 0.033(3) 0.029(3) -0.004(2) -0.002(2) 0.003(2)
C13 0.029(3) 0.040(3) 0.031(3) -0.010(2) -0.001(2) 0.000(2)
C14 0.034(3) 0.027(3) 0.029(3) -0.003(2) 0.003(2) -0.002(2)
C15 0.035(3) 0.032(3) 0.026(3) -0.002(2) 0.004(2) -0.010(2)
C16 0.049(3) 0.035(3) 0.028(3) 0.001(2) 0.000(2) -0.011(3)
C17 0.040(3) 0.039(3) 0.027(3) -0.010(2) 0.001(2) -0.012(3)
C18 0.037(3) 0.029(3) 0.045(3) -0.010(3) 0.008(3) -0.008(2)
C19 0.028(3) 0.028(3) 0.028(3) -0.005(2) 0.006(2) -0.005(2)
C20 0.031(2) 0.026(3) 0.028(3) -0.004(2) 0.005(2) -0.007(2)
C21 0.028(2) 0.025(3) 0.029(3) -0.003(2) 0.006(2) -0.004(2)
C22 0.030(2) 0.022(3) 0.032(3) 0.000(2) 0.007(2) -0.001(2)
C23 0.024(2) 0.029(3) 0.031(3) -0.001(2) 0.005(2) -0.002(2)
C24 0.031(3) 0.023(3) 0.039(3) -0.004(2) 0.008(2) -0.006(2)
C25 0.031(3) 0.023(3) 0.030(3) 0.002(2) 0.005(2) -0.004(2)
C26 0.030(3) 0.033(3) 0.027(3) 0.003(2) 0.004(2) -0.001(2)
C27 0.029(3) 0.027(3) 0.035(3) 0.008(2) 0.006(2) 0.005(2)
C28 0.031(3) 0.023(3) 0.041(3) 0.000(2) 0.011(2) 0.002(2)
C29 0.098(6) 0.038(4) 0.065(5) -0.021(4) 0.033(5) -0.023(4)
C30 0.057(5) 0.082(7) 0.105(8) -0.048(6) 0.041(5) -0.030(5)
C31 0.042(3) 0.037(3) 0.039(4) -0.007(3) 0.003(3) 0.001(2)
C32 0.048(3) 0.040(4) 0.041(4) -0.004(3) 0.003(3) 0.008(3)
S1A 0.0622(12) 0.0322(9) 0.0352(9) 0.0023(7) 0.0097(8) 0.0059(8)
S2A 0.0402(8) 0.0281(8) 0.0405(9) 0.0037(6) 0.0088(7) 0.0061(6)
S1B 0.0622(12) 0.0322(9) 0.0352(9) 0.0023(7) 0.0097(8) 0.0059(8)
S2B 0.0402(8) 0.0281(8) 0.0405(9) 0.0037(6) 0.0088(7) 0.0061(6)

loop_
_atom_type_symbol
_atom_type_description
_atom_type_scat_dispersion_real
_atom_type_scat_dispersion_imag
_atom_type_scat_source
C C 0.0181 0.0091 'International Tables Vol C Tables 4.2.6.8 and 6.1.1.4'
H H 0.0000 0.0000 'International Tables Vol C Tables 4.2.6.8 and 6.1.1.4'
O O 0.0492 0.0322 'International Tables Vol C Tables 4.2.6.8 and 6.1.1.4'
S S 0.3331 0.5567 'International Tables Vol C Tables 4.2.6.8 and 6.1.1.4'
Cu Cu -1.9646 0.5888 'International Tables Vol C Tables 4.2.6.8 and 6.1.1.4'

loop_
_exptl_crystal_face_index_h
_exptl_crystal_face_index_k
_exptl_crystal_face_index_l
_exptl_crystal_face_perp_dist
_exptl_oxdiff_crystal_face_indexfrac_h
_exptl_oxdiff_crystal_face_indexfrac_k
_exptl_oxdiff_crystal_face_indexfrac_l
_exptl_oxdiff_crystal_face_x
_exptl_oxdiff_crystal_face_y
_exptl_oxdiff_crystal_face_z
0 -1 12 0.0361 0.0158 -1.0166 11.9956 -0.9965 0.0852 -0.0358
5 4 1 0.1011 5.0051 3.9897 0.9841 0.0036 0.3239 -0.9759
0 13 0 0.0988 0.0036 12.9817 0.0336 0.0317 -0.8272 -0.6072
0 -13 0 0.0988 -0.0036 -12.9817 -0.0336 -0.0317 0.8272 0.6072
-5 3 -2 0.0418 -5.0045 3.0019 -1.9658 0.0964 -0.7711 0.6558
0 1 -12 0.0010 -0.0158 1.0166 -11.9956 0.9965 -0.0852 0.0358
-4 -7 -2 0.0921 -4.0068 -6.9846 -1.9969 0.0873 -0.0195 0.9664
5 -6 0 0.1305 5.0010 -5.9947 -0.0416 0.0620 0.9583 -0.5019

loop_
_geom_angle_atom_site_label_1
_geom_angle_atom_site_label_2
_geom_angle_atom_site_label_3
_geom_angle
O1 Cu1 Cu2 131.30(13)
O1 Cu1 O2 91.15(17)
O1 Cu1 O5 93.60(18)
O1 Cu1 O6 167.1(2)
O1 Cu1 O9 101.5(2)
O2 Cu1 Cu2 40.85(12)
O2 Cu1 O9 89.65(18)
O5 Cu1 Cu2 130.09(13)
O5 Cu1 O2 163.7(2)
O5 Cu1 O6 90.80(17)
O5 Cu1 O9 104.6(2)
O6 Cu1 Cu2 40.62(12)
O6 Cu1 O2 81.45(17)
O6 Cu1 O9 89.0(2)
O9 Cu1 Cu2 88.43(17)
O2 Cu2 Cu1 41.21(12)
O2 Cu2 O10 101.8(2)
O3 Cu2 Cu1 131.83(13)
O3 Cu2 O2 91.39(17)
O3 Cu2 O6 169.0(2)
O3 Cu2 O7 92.36(18)
O3 Cu2 O10 99.0(2)
O6 Cu2 Cu1 40.87(12)
O6 Cu2 O2 82.07(17)
O6 Cu2 O10 91.0(2)
O7 Cu2 Cu1 129.36(13)
O7 Cu2 O2 161.14(19)
O7 Cu2 O6 91.11(17)
O7 Cu2 O10 95.9(2)
O10 Cu2 Cu1 99.13(16)
C1 O1 Cu1 127.1(4)
Cu2 O2 Cu1 97.94(17)
C7 O2 Cu1 129.1(4)
C7 O2 Cu2 131.7(4)
C11 O3 Cu2 127.7(4)
C15 O5 Cu1 128.4(4)
Cu2 O6 Cu1 98.51(17)
C21 O6 Cu1 131.4(4)
C21 O6 Cu2 130.1(4)
C25 O7 Cu2 126.9(4)
S1A O9 Cu1 120.1(3)
S1B O9 Cu1 135.5(6)
S2A O10 Cu2 148.8(4)
S2B O10 Cu2 107.1(6)
O1 C1 C2 116.2(5)
O1 C1 C6 125.9(5)
C2 C1 C6 117.8(5)
C3 C2 C1 122.5(5)
C2 C3 C4 120.5(5)
C5 C4 C3 119.9(5)
C4 C5 C6 122.3(5)
C4 C5 C10 117.5(5)
C6 C5 C10 120.3(5)
C5 C6 C1 117.0(5)
C7 C6 C1 123.8(5)
C7 C6 C5 119.2(5)
O2 C7 C6 119.4(5)
O2 C7 C8 118.3(5)
C6 C7 C8 122.4(5)
C9 C8 C7 118.7(5)
C11 C8 C7 124.2(5)
C11 C8 C9 117.1(5)
C8 C9 C10 120.3(5)
C14 C9 C8 121.6(5)
C14 C9 C10 118.1(5)
O4 C10 C5 121.3(6)
O4 C10 C9 120.0(5)
C5 C10 C9 118.7(5)
O3 C11 C8 125.8(5)
O3 C11 C12 115.6(5)
C8 C11 C12 118.7(5)
C13 C12 C11 122.0(6)
C12 C13 C14 119.7(5)
C9 C14 C13 120.7(5)
O5 C15 C16 116.2(6)
O5 C15 C20 126.0(5)
C16 C15 C20 117.8(5)
C17 C16 C15 122.6(6)
C16 C17 C18 119.7(6)
C19 C18 C17 121.0(6)
C18 C19 C20 121.3(6)
C18 C19 C24 117.8(5)
C20 C19 C24 120.9(5)
C15 C20 C21 123.3(5)
C19 C20 C15 117.6(5)
C19 C20 C21 119.0(5)
O6 C21 C20 118.7(5)
O6 C21 C22 119.5(5)
C22 C21 C20 121.8(5)
C21 C22 C23 119.4(5)
C25 C22 C21 123.5(5)
C25 C22 C23 117.0(5)
C22 C23 C24 120.4(5)
C28 C23 C22 121.4(5)
C28 C23 C24 118.3(5)
O8 C24 C19 121.3(6)
O8 C24 C23 120.3(6)
C19 C24 C23 118.3(5)
O7 C25 C22 125.7(5)
O7 C25 C26 115.3(5)
C26 C25 C22 119.0(5)
C27 C26 C25 122.1(5)
C26 C27 C28 119.6(5)
C23 C28 C27 120.8(5)
O9 S1A C29 111.9(4)
O9 S1A C30 108.5(4)
C30 S1A C29 99.8(4)
O10 S2A C31 106.5(3)
O10 S2A C32 108.7(4)
C32 S2A C31 98.1(3)
O9 S1B C29 121.5(9)
O9 S1B C30 103.4(6)
C29 S1B C30 91.7(6)
O10 S2B C31 108.7(7)
O10 S2B C32 107.5(7)
C31 S2B C32 101.5(7)

loop_
_geom_bond_atom_site_label_1
_geom_bond_atom_site_label_2
_geom_bond_distance
Cu1 Cu2 2.9652(12)
Cu1 O1 1.868(4)
Cu1 O2 1.972(4)
Cu1 O5 1.874(4)
Cu1 O6 1.962(4)
Cu1 O9 2.223(5)
Cu2 O2 1.958(4)
Cu2 O3 1.867(4)
Cu2 O6 1.952(4)
Cu2 O7 1.870(4)
Cu2 O10 2.243(5)
O1 C1 1.291(7)
O2 C7 1.309(6)
O3 C11 1.300(7)
O4 C10 1.233(7)
O5 C15 1.291(7)
O6 C21 1.302(7)
O7 C25 1.301(7)
O8 C24 1.226(7)
O9 S1A 1.465(6)
O9 S1B 1.307(11)
O10 S2A 1.506(5)
O10 S2B 1.543(13)
C1 C2 1.415(8)
C1 C6 1.449(8)
C2 C3 1.373(8)
C3 C4 1.390(9)
C4 C5 1.366(8)
C5 C6 1.447(7)
C5 C10 1.472(8)
C6 C7 1.429(8)
C7 C8 1.453(8)
C8 C9 1.442(7)
C8 C11 1.427(8)
C9 C10 1.477(8)
C9 C14 1.369(8)
C11 C12 1.431(8)
C12 C13 1.362(9)
C13 C14 1.396(8)
C15 C16 1.423(8)
C15 C20 1.439(8)
C16 C17 1.367(9)
C17 C18 1.385(9)
C18 C19 1.371(8)
C19 C20 1.439(8)
C19 C24 1.475(8)
C20 C21 1.456(8)
C21 C22 1.441(8)
C22 C23 1.445(8)
C22 C25 1.432(8)
C23 C24 1.482(8)
C23 C28 1.370(8)
C25 C26 1.423(8)
C26 C27 1.360(9)
C27 C28 1.406(9)
C29 S1A 1.748(8)
C29 S1B 1.740(11)
C30 S1A 1.729(7)
C30 S1B 1.961(12)
C31 S2A 1.807(7)
C31 S2B 1.729(13)
C32 S2A 1.756(6)
C32 S2B 1.745(13)
